data_7217886
loop_
_publ_author_name
'Frizzo, Clarissa Piccinin'
'Martins, Marcos A. P.'
'Tier, Aniele'
'Gindri, Izabelle M.'
'Meyer, Alexandre R.'
'Zanatta, Nilo'
'Bonacorso, Helio G.'
'Martins, Anna C. L.'

_publ_section_title
;
 Energetic and Topological Approach for Characterization of Supramolecular
 Clusters in Organic Crystals
;
_journal_name_full 'RSC Adv.'
_journal_paper_doi 10.1039/C4RA06040G
_journal_year 2014
_chemical_formula_moiety 'C10 H13 N2'
_chemical_formula_sum 'C10 H13 N2'
_chemical_formula_weight 161.22
_chemical_melting_point 194.5(5)
_chemical_name_common 'tert-butyl pyrazole'
_chemical_name_systematic
;
 1-tert-butyl-5-(4-(1-tert-butyl-1H-pyrazol-5-yl)phenyl-1H-pyrazole
;
_space_group_IT_number 2
_symmetry_cell_setting triclinic
_symmetry_space_group_name_Hall '-P 1'
_symmetry_space_group_name_H-M 'P -1'
_atom_sites_solution_hydrogens geom
_atom_sites_solution_primary direct
_atom_sites_solution_secondary difmap
_audit_conform_dict_location ftp://ftp.iucr.org/pub/cif_core.dic
_audit_conform_dict_name cif_core.dic
_audit_conform_dict_version 2.3
_audit_creation_date 2009-04-23T21:01:20-00:00
_audit_creation_method 'WinGX routine CIF_UPDATE'
_cell_angle_alpha 67.3110(10)
_cell_angle_beta 89.2900(10)
_cell_angle_gamma 65.6060(10)
_cell_formula_units_Z 2
_cell_length_a 6.90930(10)
_cell_length_b 7.91880(10)
_cell_length_c 10.0033(2)
_cell_measurement_reflns_used 3231
_cell_measurement_temperature 293(2)
_cell_measurement_theta_max 27.6845
_cell_measurement_theta_min 2.241
_cell_volume 452.795(14)
_computing_cell_refinement 'BRUKER SAINT'
_computing_data_collection 'BRUKER APEX-II'
_computing_data_reduction 'BRUKER SOFTWARE'
_computing_molecular_graphics 'ORTEP-3 (Farrugia, 2000)'
_computing_publication_material 'SHELXL-97 (Shekdrick, 1997)'
_computing_structure_refinement 'SHELXL-97 (Sheldrick, 1997)'
_computing_structure_solution 'SHELX97 (Sheldrick, 1997)'
_diffrn_ambient_temperature 293(2)
_diffrn_detector_area_resol_mean none
_diffrn_measured_fraction_theta_full 1
_diffrn_measured_fraction_theta_max 1
_diffrn_measurement_device_type 'X8 APEX II'
_diffrn_measurement_method 'phi and omega scans'
_diffrn_radiation_monochromator graphite
_diffrn_radiation_type MoK\a
_diffrn_radiation_wavelength 0.71073
_diffrn_reflns_av_R_equivalents 0.0199
_diffrn_reflns_av_unetI/netI 0.0164
_diffrn_reflns_limit_h_max 9
_diffrn_reflns_limit_h_min -9
_diffrn_reflns_limit_k_max 10
_diffrn_reflns_limit_k_min -10
_diffrn_reflns_limit_l_max 13
_diffrn_reflns_limit_l_min -13
_diffrn_reflns_number 8313
_diffrn_reflns_theta_full 27.94
_diffrn_reflns_theta_max 27.94
_diffrn_reflns_theta_min 2.24
_diffrn_standards_decay_% none
_diffrn_standards_interval_count none
_diffrn_standards_interval_time none
_diffrn_standards_number none
_exptl_absorpt_coefficient_mu 0.072
_exptl_absorpt_correction_T_max 0.9978
_exptl_absorpt_correction_T_min 0.9495
_exptl_absorpt_correction_type gaussian
_exptl_absorpt_process_details
;
 XPREP (Bruker, 2006) was used to perform the Gaussian absorption
        correction based on the face-indexed crystal size.
;
_exptl_crystal_colour colorless
_exptl_crystal_density_diffrn 1.183
_exptl_crystal_density_meas ?
_exptl_crystal_density_method 'not measured'
_exptl_crystal_description block
_exptl_crystal_F_000 174
_exptl_crystal_size_max 0.582
_exptl_crystal_size_mid 0.474
_exptl_crystal_size_min 0.204
_refine_diff_density_max 0.158
_refine_diff_density_min -0.261
_refine_diff_density_rms 0.049
_refine_ls_extinction_method none
_refine_ls_goodness_of_fit_ref 1.086
_refine_ls_hydrogen_treatment constr
_refine_ls_matrix_type full
_refine_ls_number_parameters 117
_refine_ls_number_reflns 2173
_refine_ls_number_restraints 0
_refine_ls_restrained_S_all 1.086
_refine_ls_R_factor_all 0.0543
_refine_ls_R_factor_gt 0.0456
_refine_ls_shift/su_max 0
_refine_ls_shift/su_mean 0
_refine_ls_structure_factor_coef Fsqd
_refine_ls_weighting_details 'calc w=1/[\s^2^(Fo^2^)+(0.0795P)^2^+0.0696P] where P=(Fo^2^+2Fc^2^)/3'
_refine_ls_weighting_scheme calc
_refine_ls_wR_factor_gt 0.1268
_refine_ls_wR_factor_ref 0.1426
_reflns_number_gt 1799
_reflns_number_total 2173
_reflns_threshold_expression >2sigma(I)
_cod_data_source_file c4ra06040g2.cif
_cod_data_source_block p-1
_cod_depositor_comments
;
The following automatic conversions were performed:

'_chemical_melting_point' value '194-195' was changed to '194.5(5)' -
the average value was taken and precision was estimated.

Automatic conversion script
Id: cif_fix_values 2281 2013-09-26 08:29:07Z andrius 

The following automatic conversions were performed:

'_exptl_crystal_density_meas' value 'none' was changed to '?' - the
value is perceived as not measured.

Automatic conversion script
Id: cif_fix_values 3008 2015-01-20 13:52:24Z robertas 
;
_cod_original_cell_volume 452.795(13)
_cod_original_sg_symbol_H-M p-1
_cod_database_code 7217886

loop_
_symmetry_equiv_pos_as_xyz
'x, y, z'
'-x, -y, -z'

loop_
_atom_site_label
_atom_site_type_symbol
_atom_site_fract_x
_atom_site_fract_y
_atom_site_fract_z
_atom_site_U_iso_or_equiv
_atom_site_adp_type
_atom_site_occupancy
_atom_site_symmetry_multiplicity
_atom_site_calc_flag
_atom_site_refinement_flags
N1 N 0.26118(16) 0.29887(16) 0.71566(11) 0.0364(3) Uani 1 1 d .
N2 N 0.40642(19) 0.28939(19) 0.62280(12) 0.0445(3) Uani 1 1 d .
C51 C 0.11906(18) 0.06322(17) 0.89364(12) 0.0325(3) Uani 1 1 d .
C5 C 0.25113(18) 0.11719(18) 0.78164(12) 0.0327(3) Uani 1 1 d .
C11 C 0.1570(2) 0.4912(2) 0.73735(15) 0.0448(3) Uani 1 1 d .
C53 C 0.0693(2) -0.0578(2) 1.14669(13) 0.0405(3) Uani 1 1 d .
C52 C 0.18754(19) 0.0033(2) 1.04153(13) 0.0403(3) Uani 1 1 d .
C3 C 0.4831(2) 0.1038(2) 0.62942(15) 0.0441(3) Uani 1 1 d .
H3 H 0.5861 0.0547 0.576 0.053 Uiso 1 1 calc R
C4 C 0.3918(2) -0.0097(2) 0.72563(14) 0.0413(3) Uani 1 1 d .
H4 H 0.4199 -0.1439 0.7477 0.05 Uiso 1 1 calc R
C113 C 0.1361(3) 0.6690(3) 0.59442(19) 0.0705(5) Uani 1 1 d .
H11A H 0.0448 0.6795 0.5172 0.106 Uiso 1 1 calc R
H11B H 0.2763 0.6457 0.5687 0.106 Uiso 1 1 calc R
H11C H 0.0742 0.7934 0.6076 0.106 Uiso 1 1 calc R
C111 C -0.0684(3) 0.5291(3) 0.7717(2) 0.0710(5) Uani 1 1 d .
H11D H -0.1552 0.5401 0.6918 0.107 Uiso 1 1 calc R
H11E H -0.1329 0.6537 0.7846 0.107 Uiso 1 1 calc R
H11F H -0.0594 0.4177 0.8603 0.107 Uiso 1 1 calc R
C112 C 0.3003(3) 0.4724(3) 0.8612(2) 0.0713(5) Uani 1 1 d .
H11G H 0.3116 0.3605 0.9504 0.107 Uiso 1 1 calc R
H11H H 0.2386 0.5964 0.8748 0.107 Uiso 1 1 calc R
H11I H 0.4412 0.4483 0.8366 0.107 Uiso 1 1 calc R
H43 H 0.121(3) -0.103(2) 1.2542(18) 0.054(4) Uiso 1 1 d .
H52 H 0.317(3) 0.006(2) 1.0732(17) 0.050(4) Uiso 1 1 d .

loop_
_atom_site_aniso_label
_atom_site_aniso_U_11
_atom_site_aniso_U_22
_atom_site_aniso_U_33
_atom_site_aniso_U_23
_atom_site_aniso_U_13
_atom_site_aniso_U_12
N1 0.0410(5) 0.0389(6) 0.0331(5) -0.0137(4) 0.0154(4) -0.0224(4)
N2 0.0500(6) 0.0554(7) 0.0391(6) -0.0208(5) 0.0230(5) -0.0327(5)
C51 0.0317(5) 0.0334(6) 0.0320(6) -0.0098(4) 0.0080(4) -0.0175(4)
C5 0.0324(5) 0.0381(6) 0.0301(5) -0.0123(5) 0.0072(4) -0.0196(5)
C11 0.0537(8) 0.0343(6) 0.0428(7) -0.0131(5) 0.0141(6) -0.0190(6)
C53 0.0403(6) 0.0541(8) 0.0295(6) -0.0117(5) 0.0056(5) -0.0283(6)
C52 0.0358(6) 0.0537(8) 0.0343(6) -0.0127(5) 0.0055(5) -0.0279(6)
C3 0.0428(7) 0.0605(8) 0.0426(7) -0.0291(6) 0.0192(5) -0.0284(6)
C4 0.0427(6) 0.0442(7) 0.0469(7) -0.0246(6) 0.0149(5) -0.0232(6)
C113 0.0956(14) 0.0426(8) 0.0589(10) -0.0079(7) 0.0222(9) -0.0302(9)
C111 0.0621(10) 0.0461(9) 0.0943(14) -0.0279(9) 0.0357(9) -0.0162(7)
C112 0.0930(14) 0.0534(9) 0.0676(11) -0.0322(8) 0.0019(10) -0.0259(9)

loop_
_atom_type_symbol
_atom_type_description
_atom_type_scat_dispersion_real
_atom_type_scat_dispersion_imag
_atom_type_scat_source
C C 0.0033 0.0016 'International Tables Vol C Tables 4.2.6.8 and 6.1.1.4'
H H 0 0 'International Tables Vol C Tables 4.2.6.8 and 6.1.1.4'
N N 0.0061 0.0033 'International Tables Vol C Tables 4.2.6.8 and 6.1.1.4'

loop_
_geom_angle_atom_site_label_1
_geom_angle_atom_site_label_2
_geom_angle_atom_site_label_3
_geom_angle
_geom_angle_site_symmetry_1
_geom_angle_site_symmetry_3
N2 N1 C5 110.99(10) . .
N2 N1 C11 117.16(10) . .
C5 N1 C11 131.64(10) . .
C3 N2 N1 105.41(10) . .
C52 C51 C53 118.57(10) . 2_557
C52 C51 C5 121.14(10) . .
C53 C51 C5 120.13(10) 2_557 .
N1 C5 C4 106.26(10) . .
N1 C5 C51 127.59(11) . .
C4 C5 C51 126.15(11) . .
N1 C11 C112 108.08(12) . .
N1 C11 C111 110.72(11) . .
C112 C11 C111 111.29(15) . .
N1 C11 C113 108.37(11) . .
C112 C11 C113 110.31(14) . .
C111 C11 C113 108.03(14) . .
C52 C53 C51 120.58(11) . 2_557
C52 C53 H43 120.6(9) . .
C51 C53 H43 118.8(9) 2_557 .
C53 C52 C51 120.84(10) . .
C53 C52 H52 118.5(9) . .
C51 C52 H52 120.7(9) . .
N2 C3 C4 111.74(12) . .
N2 C3 H3 124.1 . .
C4 C3 H3 124.1 . .
C5 C4 C3 105.58(12) . .
C5 C4 H4 127.2 . .
C3 C4 H4 127.2 . .
C11 C113 H11A 109.5 . .
C11 C113 H11B 109.5 . .
H11A C113 H11B 109.5 . .
C11 C113 H11C 109.5 . .
H11A C113 H11C 109.5 . .
H11B C113 H11C 109.5 . .
C11 C111 H11D 109.5 . .
C11 C111 H11E 109.5 . .
H11D C111 H11E 109.5 . .
C11 C111 H11F 109.5 . .
H11D C111 H11F 109.5 . .
H11E C111 H11F 109.5 . .
C11 C112 H11G 109.5 . .
C11 C112 H11H 109.5 . .
H11G C112 H11H 109.5 . .
C11 C112 H11I 109.5 . .
H11G C112 H11I 109.5 . .
H11H C112 H11I 109.5 . .

loop_
_geom_bond_atom_site_label_1
_geom_bond_atom_site_label_2
_geom_bond_distance
_geom_bond_site_symmetry_2
N1 N2 1.3580(13) .
N1 C5 1.3635(15) .
N1 C11 1.4933(16) .
N2 C3 1.3142(19) .
C51 C52 1.3886(16) .
C51 C53 1.3892(15) 2_557
C51 C5 1.4826(15) .
C5 C4 1.3720(17) .
C11 C112 1.517(2) .
C11 C111 1.521(2) .
C11 C113 1.527(2) .
C53 C52 1.3862(16) .
C53 C51 1.3892(15) 2_557
C53 H43 1.010(16) .
C52 H52 0.963(16) .
C3 C4 1.3852(18) .
C3 H3 0.93 .
C4 H4 0.93 .
C113 H11A 0.96 .
C113 H11B 0.96 .
C113 H11C 0.96 .
C111 H11D 0.96 .
C111 H11E 0.96 .
C111 H11F 0.96 .
C112 H11G 0.96 .
C112 H11H 0.96 .
C112 H11I 0.96 .

loop_
_geom_torsion_atom_site_label_1
_geom_torsion_atom_site_label_2
_geom_torsion_atom_site_label_3
_geom_torsion_atom_site_label_4
_geom_torsion
_geom_torsion_site_symmetry_1
C5 N1 N2 C3 1.04(14) .
C11 N1 N2 C3 176.35(11) .
N2 N1 C5 C4 -1.37(13) .
C11 N1 C5 C4 -175.78(12) .
N2 N1 C5 C51 177.59(10) .
C11 N1 C5 C51 3.2(2) .
C52 C51 C5 N1 -82.02(16) .
C53 C51 C5 N1 102.57(15) 2_557
C52 C51 C5 C4 96.74(15) .
C53 C51 C5 C4 -78.66(16) 2_557
N2 N1 C11 C112 -87.54(14) .
C5 N1 C11 C112 86.59(17) .
N2 N1 C11 C111 150.32(13) .
C5 N1 C11 C111 -35.54(19) .
N2 N1 C11 C113 32.00(16) .
C5 N1 C11 C113 -153.86(14) .
C51 C53 C52 C51 0.9(2) 2_557
C53 C51 C52 C53 -0.9(2) 2_557
C5 C51 C52 C53 -176.37(12) .
N1 N2 C3 C4 -0.31(15) .
N1 C5 C4 C3 1.11(13) .
C51 C5 C4 C3 -177.87(11) .
N2 C3 C4 C5 -0.51(15) .
